data_7014153
loop_
_publ_author_name
'Garnovskii, Dmitrii A.'
'Pombeiro, Armando J. L.'
'Haukka, Matti'
'Sobota, Piotr'
'Kukushkin, Vadim Yu'

_publ_section_title
;
 Regioselective HON-addition of bifunctional hydrazone oximes to
 Pt(IV)-bound nitriles.
;
_journal_issue 7
_journal_name_full 'Dalton transactions (Cambridge, England : 2003)'
_journal_page_first 1097
_journal_page_last 1103
_journal_paper_doi 10.1039/b402105c
_journal_year 2004
_chemical_formula_sum 'C24 H32 Cl2 N8 O2 Pt'
_chemical_formula_weight 730.57
_chemical_name_common trans-[PtCl2{NHC(Et)ONC(Me)C(ph)CCH2}2]
_chemical_name_systematic
;
?
;
_space_group_IT_number 2
_symmetry_cell_setting triclinic
_symmetry_space_group_name_Hall '-P 1'
_symmetry_space_group_name_H-M 'P -1'
_atom_sites_solution_hydrogens geom
_atom_sites_solution_primary direct
_atom_sites_solution_secondary difmap
_audit_creation_method SHELXL-97
_cell_angle_alpha 97.9160(10)
_cell_angle_beta 104.1450(10)
_cell_angle_gamma 98.463(2)
_cell_formula_units_Z 1
_cell_length_a 8.0753(2)
_cell_length_b 8.6907(3)
_cell_length_c 10.6485(4)
_cell_measurement_reflns_used 13568
_cell_measurement_temperature 150(2)
_cell_measurement_theta_max 26.022
_cell_measurement_theta_min 0.998
_cell_volume 704.91(4)
_computing_cell_refinement 'Denzo/Scalepack (Otwinowski & Minor, 1997)'
_computing_data_collection 'Collect (Nonius BV, 1997-2000)'
_computing_data_reduction 'Denzo/Scalepack (Otwinowski & Minor, 1997)'
_computing_molecular_graphics 'XP in SHELXTL v.5.1 (Bruker Axs, 1998)'
_computing_publication_material SHELXL-97
_computing_structure_refinement 'SHELXL-97 (Sheldrick, 1997)'
_computing_structure_solution 'SHELXS-86 (Sheldrick, 1986)'
_diffrn_ambient_temperature 150(2)
_diffrn_detector_area_resol_mean 9
_diffrn_measured_fraction_theta_full 0.997
_diffrn_measured_fraction_theta_max 0.997
_diffrn_measurement_device '95mm CCD camera on \k-goniostat'
_diffrn_measurement_device_type KappaCCD
_diffrn_measurement_method CCD
_diffrn_radiation_monochromator 'horizonally mounted graphite crystal'
_diffrn_radiation_source 'fine-focus sealed tube'
_diffrn_radiation_type MoK\a
_diffrn_radiation_wavelength 0.71073
_diffrn_reflns_av_R_equivalents 0.0484
_diffrn_reflns_av_sigmaI/netI 0.0484
_diffrn_reflns_limit_h_max 9
_diffrn_reflns_limit_h_min -9
_diffrn_reflns_limit_k_max 10
_diffrn_reflns_limit_k_min -10
_diffrn_reflns_limit_l_max 13
_diffrn_reflns_limit_l_min -13
_diffrn_reflns_number 10837
_diffrn_reflns_theta_full 26.01
_diffrn_reflns_theta_max 26.01
_diffrn_reflns_theta_min 2.41
_exptl_absorpt_coefficient_mu 5.203
_exptl_absorpt_correction_T_max 0.26538
_exptl_absorpt_correction_T_min 0.19314
_exptl_absorpt_correction_type multi-scan
_exptl_absorpt_process_details 'Xprep in Shelxtl v. 5.1 (Bruker AXS, 1998)'
_exptl_crystal_colour colorless
_exptl_crystal_density_diffrn 1.721
_exptl_crystal_density_method 'not measured'
_exptl_crystal_description block
_exptl_crystal_F_000 360
_exptl_crystal_size_max 0.30
_exptl_crystal_size_mid 0.20
_exptl_crystal_size_min 0.10
_refine_diff_density_max 0.469
_refine_diff_density_min -1.162
_refine_diff_density_rms 0.103
_refine_ls_extinction_method none
_refine_ls_goodness_of_fit_ref 1.031
_refine_ls_hydrogen_treatment mixed
_refine_ls_matrix_type full
_refine_ls_number_parameters 183
_refine_ls_number_reflns 2761
_refine_ls_number_restraints 0
_refine_ls_restrained_S_all 1.031
_refine_ls_R_factor_all 0.0274
_refine_ls_R_factor_gt 0.0260
_refine_ls_shift/su_max 0.001
_refine_ls_shift/su_mean 0.000
_refine_ls_structure_factor_coef Fsqd
_refine_ls_weighting_details 'calc w=1/[\s^2^(Fo^2^)+(0.0180P)^2^+0.0000P] where P=(Fo^2^+2Fc^2^)/3'
_refine_ls_weighting_scheme calc
_refine_ls_wR_factor_gt 0.0518
_refine_ls_wR_factor_ref 0.0523
_reflns_number_gt 2697
_reflns_number_total 2761
_reflns_threshold_expression >2sigma(I)
_cod_data_source_file b402105c.txt
_cod_data_source_block structure_4
_cod_original_cell_volume 704.913(40)
_cod_database_code 7014153

loop_
_symmetry_equiv_pos_as_xyz
'x, y, z'
'-x, -y, -z'

loop_
_atom_site_label
_atom_site_type_symbol
_atom_site_fract_x
_atom_site_fract_y
_atom_site_fract_z
_atom_site_U_iso_or_equiv
_atom_site_adp_type
_atom_site_occupancy
_atom_site_symmetry_multiplicity
_atom_site_calc_flag
_atom_site_refinement_flags
_atom_site_disorder_assembly
_atom_site_disorder_group
Pt1 Pt 0.5000 0.5000 0.0000 0.02948(8) Uani 1 2 d S . .
Cl1 Cl 0.25928(11) 0.31998(11) 0.00027(9) 0.0397(2) Uani 1 1 d . . .
N1 N 0.3444(4) 0.6299(3) -0.0995(3) 0.0309(7) Uani 1 1 d . . .
N2 N 0.1568(3) 0.7750(3) -0.2648(3) 0.0269(6) Uani 1 1 d . . .
N3 N -0.1429(4) 0.8084(4) -0.5460(3) 0.0375(7) Uani 1 1 d . . .
N4 N -0.1877(5) 0.7619(6) -0.6786(3) 0.0582(11) Uani 1 1 d . . .
O1 O 0.1651(3) 0.8142(3) -0.1271(2) 0.0290(5) Uani 1 1 d . . .
C1 C 0.2673(4) 0.7323(4) -0.0531(3) 0.0261(7) Uani 1 1 d . . .
C2 C 0.2808(5) 0.7802(4) 0.0890(3) 0.0335(8) Uani 1 1 d . . .
H2A H 0.3174 0.6956 0.1368 0.040 Uiso 1 1 calc R . .
H2B H 0.1655 0.7946 0.1000 0.040 Uiso 1 1 calc R . .
C3 C 0.4121(5) 0.9341(5) 0.1475(4) 0.0419(9) Uani 1 1 d . . .
H3A H 0.5261 0.9200 0.1362 0.063 Uiso 1 1 calc R . .
H3B H 0.4209 0.9623 0.2416 0.063 Uiso 1 1 calc R . .
H3C H 0.3736 1.0188 0.1024 0.063 Uiso 1 1 calc R . .
C4 C 0.0332(4) 0.8304(4) -0.3324(3) 0.0276(7) Uani 1 1 d . . .
C5 C -0.0842(5) 0.9213(5) -0.2757(4) 0.0389(9) Uani 1 1 d . . .
H5A H -0.1639 0.8491 -0.2446 0.058 Uiso 1 1 calc R . .
H5B H -0.1512 0.9703 -0.3437 0.058 Uiso 1 1 calc R . .
H5C H -0.0140 1.0037 -0.2019 0.058 Uiso 1 1 calc R . .
C6 C 0.0057(4) 0.7898(4) -0.4762(3) 0.0278(7) Uani 1 1 d . . .
C7 C 0.1423(4) 0.7267(4) -0.5283(3) 0.0278(7) Uani 1 1 d . . .
C8 C 0.1039(5) 0.5832(4) -0.6152(4) 0.0389(9) Uani 1 1 d . . .
H8 H -0.0117 0.5245 -0.6430 0.047 Uiso 1 1 calc R . .
C9 C 0.2328(6) 0.5250(5) -0.6615(4) 0.0495(11) Uani 1 1 d . . .
H9 H 0.2048 0.4275 -0.7216 0.059 Uiso 1 1 calc R . .
C10 C 0.4009(6) 0.6078(5) -0.6207(4) 0.0466(10) Uani 1 1 d . . .
H10 H 0.4894 0.5666 -0.6513 0.056 Uiso 1 1 calc R . .
C11 C 0.4413(5) 0.7517(5) -0.5349(4) 0.0414(9) Uani 1 1 d . . .
H11 H 0.5571 0.8099 -0.5072 0.050 Uiso 1 1 calc R . .
C12 C 0.3122(4) 0.8096(4) -0.4901(3) 0.0351(8) Uani 1 1 d . . .
H12 H 0.3402 0.9084 -0.4318 0.042 Uiso 1 1 calc R . .
H1 H 0.320(5) 0.617(4) -0.188(4) 0.038(10) Uiso 1 1 d . . .
H4A H -0.097(6) 0.746(6) -0.718(5) 0.069(15) Uiso 1 1 d . . .
H4B H -0.286(6) 0.797(6) -0.725(5) 0.067(14) Uiso 1 1 d . . .

loop_
_atom_site_aniso_label
_atom_site_aniso_U_11
_atom_site_aniso_U_22
_atom_site_aniso_U_33
_atom_site_aniso_U_23
_atom_site_aniso_U_13
_atom_site_aniso_U_12
Pt1 0.03457(12) 0.03517(12) 0.01943(11) 0.00326(8) 0.00292(7) 0.01779(8)
Cl1 0.0391(5) 0.0450(5) 0.0345(5) 0.0073(4) 0.0061(4) 0.0124(4)
N1 0.0342(16) 0.0383(17) 0.0198(15) 0.0016(13) 0.0032(12) 0.0155(13)
N2 0.0328(15) 0.0311(15) 0.0171(13) 0.0031(11) 0.0045(11) 0.0121(12)
N3 0.0331(16) 0.053(2) 0.0275(16) 0.0143(14) 0.0033(13) 0.0116(14)
N4 0.040(2) 0.108(3) 0.0258(18) 0.0180(19) -0.0013(15) 0.022(2)
O1 0.0357(12) 0.0344(13) 0.0199(12) 0.0056(10) 0.0058(10) 0.0181(10)
C1 0.0258(16) 0.0293(17) 0.0237(17) 0.0075(14) 0.0044(13) 0.0081(14)
C2 0.043(2) 0.038(2) 0.0248(18) 0.0092(15) 0.0093(15) 0.0202(16)
C3 0.046(2) 0.051(2) 0.0237(19) -0.0037(17) 0.0025(16) 0.0166(18)
C4 0.0277(17) 0.0288(18) 0.0272(18) 0.0071(14) 0.0064(14) 0.0083(14)
C5 0.042(2) 0.044(2) 0.039(2) 0.0117(17) 0.0137(17) 0.0252(18)
C6 0.0286(17) 0.0303(18) 0.0256(18) 0.0099(14) 0.0038(14) 0.0102(14)
C7 0.0325(18) 0.0312(18) 0.0209(17) 0.0088(14) 0.0054(14) 0.0091(15)
C8 0.047(2) 0.034(2) 0.037(2) 0.0021(16) 0.0192(17) 0.0011(17)
C9 0.079(3) 0.036(2) 0.045(2) 0.0056(18) 0.034(2) 0.015(2)
C10 0.063(3) 0.054(3) 0.047(2) 0.026(2) 0.035(2) 0.034(2)
C11 0.0317(19) 0.058(3) 0.039(2) 0.0161(19) 0.0096(17) 0.0152(18)
C12 0.0340(19) 0.043(2) 0.0273(19) 0.0051(16) 0.0048(15) 0.0105(16)

loop_
_atom_type_symbol
_atom_type_description
_atom_type_scat_dispersion_real
_atom_type_scat_dispersion_imag
_atom_type_scat_source
C C 0.0033 0.0016 'International Tables Vol C Tables 4.2.6.8 and 6.1.1.4'
H H 0.0000 0.0000 'International Tables Vol C Tables 4.2.6.8 and 6.1.1.4'
N N 0.0061 0.0033 'International Tables Vol C Tables 4.2.6.8 and 6.1.1.4'
O O 0.0106 0.0060 'International Tables Vol C Tables 4.2.6.8 and 6.1.1.4'
Cl Cl 0.1484 0.1585 'International Tables Vol C Tables 4.2.6.8 and 6.1.1.4'
Pt Pt -1.7033 8.3905 'International Tables Vol C Tables 4.2.6.8 and 6.1.1.4'

loop_
_geom_angle_atom_site_label_1
_geom_angle_atom_site_label_2
_geom_angle_atom_site_label_3
_geom_angle
_geom_angle_site_symmetry_1
_geom_angle_site_symmetry_3
_geom_angle_publ_flag
N1 Pt1 N1 180.0 2_665 . ?
N1 Pt1 Cl1 90.30(9) 2_665 2_665 ?
N1 Pt1 Cl1 89.70(9) . 2_665 ?
N1 Pt1 Cl1 89.70(9) 2_665 . ?
N1 Pt1 Cl1 90.30(9) . . ?
Cl1 Pt1 Cl1 180.00(4) 2_665 . ?
C1 N1 Pt1 127.9(2) . . ?
C1 N1 H1 112(2) . . ?
Pt1 N1 H1 121(2) . . ?
C4 N2 O1 109.2(2) . . ?
C6 N3 N4 119.6(3) . . ?
N3 N4 H4A 117(3) . . ?
N3 N4 H4B 115(3) . . ?
H4A N4 H4B 120(4) . . ?
C1 O1 N2 112.1(2) . . ?
N1 C1 O1 124.1(3) . . ?
N1 C1 C2 124.8(3) . . ?
O1 C1 C2 111.2(3) . . ?
C1 C2 C3 110.8(3) . . ?
C1 C2 H2A 109.5 . . ?
C3 C2 H2A 109.5 . . ?
C1 C2 H2B 109.5 . . ?
C3 C2 H2B 109.5 . . ?
H2A C2 H2B 108.1 . . ?
C2 C3 H3A 109.5 . . ?
C2 C3 H3B 109.5 . . ?
H3A C3 H3B 109.5 . . ?
C2 C3 H3C 109.5 . . ?
H3A C3 H3C 109.5 . . ?
H3B C3 H3C 109.5 . . ?
N2 C4 C6 114.1(3) . . ?
N2 C4 C5 124.8(3) . . ?
C6 C4 C5 121.0(3) . . ?
C4 C5 H5A 109.5 . . ?
C4 C5 H5B 109.5 . . ?
H5A C5 H5B 109.5 . . ?
C4 C5 H5C 109.5 . . ?
H5A C5 H5C 109.5 . . ?
H5B C5 H5C 109.5 . . ?
N3 C6 C4 114.8(3) . . ?
N3 C6 C7 125.9(3) . . ?
C4 C6 C7 119.3(3) . . ?
C12 C7 C8 118.2(3) . . ?
C12 C7 C6 120.6(3) . . ?
C8 C7 C6 121.2(3) . . ?
C9 C8 C7 120.6(4) . . ?
C9 C8 H8 119.7 . . ?
C7 C8 H8 119.7 . . ?
C10 C9 C8 120.2(4) . . ?
C10 C9 H9 119.9 . . ?
C8 C9 H9 119.9 . . ?
C9 C10 C11 120.0(4) . . ?
C9 C10 H10 120.0 . . ?
C11 C10 H10 120.0 . . ?
C12 C11 C10 119.5(4) . . ?
C12 C11 H11 120.2 . . ?
C10 C11 H11 120.2 . . ?
C11 C12 C7 121.5(3) . . ?
C11 C12 H12 119.3 . . ?
C7 C12 H12 119.3 . . ?

loop_
_geom_bond_atom_site_label_1
_geom_bond_atom_site_label_2
_geom_bond_distance
_geom_bond_site_symmetry_2
_geom_bond_publ_flag
Pt1 N1 2.018(3) 2_665 ?
Pt1 N1 2.018(3) . ?
Pt1 Cl1 2.3098(9) 2_665 ?
Pt1 Cl1 2.3098(9) . ?
N1 C1 1.271(4) . ?
N1 H1 0.90(4) . ?
N2 C4 1.278(4) . ?
N2 O1 1.442(3) . ?
N3 C6 1.293(4) . ?
N3 N4 1.355(4) . ?
N4 H4A 0.94(5) . ?
N4 H4B 0.94(5) . ?
O1 C1 1.348(4) . ?
C1 C2 1.486(5) . ?
C2 C3 1.527(5) . ?
C2 H2A 0.9900 . ?
C2 H2B 0.9900 . ?
C3 H3A 0.9800 . ?
C3 H3B 0.9800 . ?
C3 H3C 0.9800 . ?
C4 C6 1.476(5) . ?
C4 C5 1.502(5) . ?
C5 H5A 0.9800 . ?
C5 H5B 0.9800 . ?
C5 H5C 0.9800 . ?
C6 C7 1.489(5) . ?
C7 C12 1.386(5) . ?
C7 C8 1.392(5) . ?
C8 C9 1.385(5) . ?
C8 H8 0.9500 . ?
C9 C10 1.374(6) . ?
C9 H9 0.9500 . ?
C10 C11 1.387(6) . ?
C10 H10 0.9500 . ?
C11 C12 1.378(5) . ?
C11 H11 0.9500 . ?
C12 H12 0.9500 . ?

loop_
_geom_hbond_atom_site_label_D
_geom_hbond_atom_site_label_H
_geom_hbond_atom_site_label_A
_geom_hbond_distance_DH
_geom_hbond_distance_HA
_geom_hbond_distance_DA
_geom_hbond_angle_DHA
_geom_hbond_site_symmetry_A
N1 H1 N2 0.90(4) 2.14(4) 2.618(4) 112(3) .
C5 H5B N3 0.98 2.43 2.809(5) 102.6 .
C11 H11 N3 0.95 2.56 3.355(5) 141.8 1_655

loop_
_geom_torsion_atom_site_label_1
_geom_torsion_atom_site_label_2
_geom_torsion_atom_site_label_3
_geom_torsion_atom_site_label_4
_geom_torsion
_geom_torsion_site_symmetry_1
_geom_torsion_site_symmetry_2
_geom_torsion_site_symmetry_3
_geom_torsion_site_symmetry_4
_geom_torsion_publ_flag
N1 Pt1 N1 C1 79(80) 2_665 . . . ?
Cl1 Pt1 N1 C1 -97.0(3) 2_665 . . . ?
Cl1 Pt1 N1 C1 83.0(3) . . . . ?
C4 N2 O1 C1 167.1(3) . . . . ?
Pt1 N1 C1 O1 180.0(2) . . . . ?
Pt1 N1 C1 C2 1.5(5) . . . . ?
N2 O1 C1 N1 -1.4(4) . . . . ?
N2 O1 C1 C2 177.3(2) . . . . ?
N1 C1 C2 C3 98.8(4) . . . . ?
O1 C1 C2 C3 -79.9(4) . . . . ?
O1 N2 C4 C6 -176.7(2) . . . . ?
O1 N2 C4 C5 -0.3(4) . . . . ?
N4 N3 C6 C4 -174.4(3) . . . . ?
N4 N3 C6 C7 3.1(6) . . . . ?
N2 C4 C6 N3 163.0(3) . . . . ?
C5 C4 C6 N3 -13.6(5) . . . . ?
N2 C4 C6 C7 -14.7(5) . . . . ?
C5 C4 C6 C7 168.7(3) . . . . ?
N3 C6 C7 C12 128.0(4) . . . . ?
C4 C6 C7 C12 -54.6(5) . . . . ?
N3 C6 C7 C8 -52.6(5) . . . . ?
C4 C6 C7 C8 124.8(4) . . . . ?
C12 C7 C8 C9 0.2(6) . . . . ?
C6 C7 C8 C9 -179.2(4) . . . . ?
C7 C8 C9 C10 0.8(6) . . . . ?
C8 C9 C10 C11 -1.2(6) . . . . ?
C9 C10 C11 C12 0.6(6) . . . . ?
C10 C11 C12 C7 0.4(6) . . . . ?
C8 C7 C12 C11 -0.8(5) . . . . ?
C6 C7 C12 C11 178.6(3) . . . . ?
